data_7700024
loop_
_publ_author_name
'Guillou, Amaury'
'Lima, Lu\'is M P'
'Esteban-G\'omez, David'
'Delgado, Rita'
'Platas-Iglesias, Carlos'
'Patinec, V\'eronique'
'Tripier, Rapha\"el'

_publ_section_title
;
 endo- versus exo-Cyclic coordination in copper complexes with
 methylthiazolylcarboxylate tacn derivatives.
;
_journal_issue 24
_journal_name_full 'Dalton transactions (Cambridge, England : 2003)'
_journal_page_first 8740
_journal_page_last 8755
_journal_paper_doi 10.1039/c9dt01366k
_journal_volume 48
_journal_year 2019
_chemical_formula_moiety
;
        C38 H46 Cu3 N12 O4 S6 4+, (Cl O4 1-)4, 2(H2 O)
;
_chemical_formula_sum 'C38 H50 Cl4 Cu3 N12 O22 S6'
_chemical_formula_weight 1551.68
_space_group_IT_number 2
_space_group_name_Hall '-P 1'
_space_group_name_H-M_alt 'P -1'
_symmetry_cell_setting triclinic
_symmetry_Int_Tables_number 2
_symmetry_space_group_name_Hall '-P 1'
_symmetry_space_group_name_H-M 'P -1'
_atom_sites_solution_hydrogens geom
_atom_sites_solution_primary direct
_atom_sites_solution_secondary difmap
_audit_creation_date 2017-09-18T15:53:51-00:00
_audit_creation_method 'WinGX routine CIF_UPDATE'
_audit_update_record
;
2019-03-13 deposited with the CCDC.    2019-05-17 downloaded from the CCDC.
;
_cell_angle_alpha 87.718(5)
_cell_angle_beta 89.646(5)
_cell_angle_gamma 80.050(5)
_cell_formula_units_Z 1
_cell_length_a 9.7341(6)
_cell_length_b 10.4174(7)
_cell_length_c 14.3026(8)
_cell_measurement_reflns_used 6663
_cell_measurement_temperature 296(2)
_cell_measurement_theta_max 26.428
_cell_measurement_theta_min 4.06
_cell_volume 1427.39(15)
_computing_cell_refinement
;
        CrysAlisPro, Agilent Technologies,
        Version 1.171.37.35 (release 13-08-2014 CrysAlis171 .NET)
        (compiled Aug 13 2014,18:06:01)
;
_computing_data_collection
;
        CrysAlisPro, Agilent Technologies,
        Version 1.171.37.35 (release 13-08-2014 CrysAlis171 .NET)
        (compiled Aug 13 2014,18:06:01)
;
_computing_data_reduction
;
        CrysAlisPro, Agilent Technologies,
        Version 1.171.37.35 (release 13-08-2014 CrysAlis171 .NET)
        (compiled Aug 13 2014,18:06:01)
;
_computing_molecular_graphics
;
        ORTEP3 for Windows (Farrugia, 1997)
        MERCURY  (Bruno et al., 2002)
;
_computing_publication_material
;
        WinGX (Farrugia, 1999)
        PLATON (Spek, 1990-2003)
        enCIFer (Allen et al., 2004)
;
_computing_structure_refinement 'SHELXL-97 (Sheldrick, 2008)'
_computing_structure_solution 'SHELXS-97 (Sheldrick, 2008)'
_diffrn_ambient_temperature 296(2)
_diffrn_detector 'CCD plate'
_diffrn_detector_area_resol_mean 8.3622
_diffrn_measured_fraction_theta_full 0.998
_diffrn_measured_fraction_theta_max 0.998
_diffrn_measurement_device 'four-circle diffractometer'
_diffrn_measurement_device_type 'Xcalibur, Sapphire2, large Be window'
_diffrn_measurement_method '\w scans'
_diffrn_orient_matrix_UB_11 -0.0318121
_diffrn_orient_matrix_UB_12 0.022859
_diffrn_orient_matrix_UB_13 -0.0434092
_diffrn_orient_matrix_UB_21 0.0611699
_diffrn_orient_matrix_UB_22 -0.0283669
_diffrn_orient_matrix_UB_23 -0.0238778
_diffrn_orient_matrix_UB_31 -0.0268468
_diffrn_orient_matrix_UB_32 -0.0588172
_diffrn_orient_matrix_UB_33 -0.0030502
_diffrn_radiation_monochromator graphite
_diffrn_radiation_probe x-ray
_diffrn_radiation_type MoK\a
_diffrn_radiation_wavelength 0.71073
_diffrn_reflns_av_R_equivalents 0.0962
_diffrn_reflns_av_unetI/netI 0.0705
_diffrn_reflns_limit_h_max 12
_diffrn_reflns_limit_h_min -12
_diffrn_reflns_limit_k_max 13
_diffrn_reflns_limit_k_min -13
_diffrn_reflns_limit_l_max 17
_diffrn_reflns_limit_l_min -17
_diffrn_reflns_number 17173
_diffrn_reflns_theta_full 26.37
_diffrn_reflns_theta_max 26.37
_diffrn_reflns_theta_min 3.41
_diffrn_source 'Enhance (Mo) X-ray Source'
_exptl_absorpt_coefficient_mu 1.602
_exptl_absorpt_correction_T_max 0.9242
_exptl_absorpt_correction_T_min 0.6545
_exptl_absorpt_correction_type multi-scan
_exptl_absorpt_process_details
;
        CrysAlisPro, Agilent Technologies,
        Version 1.171.37.35 (release 13-08-2014 CrysAlis171 .NET)
        (compiled Aug 13 2014,18:06:01)
        Empirical absorption correction using spherical harmonics,
        implemented in SCALE3 ABSPACK scaling algorithm.
;
_exptl_crystal_colour 'dark blue'
_exptl_crystal_density_diffrn 1.805
_exptl_crystal_density_method 'not measured'
_exptl_crystal_description 'fragment of flat rounded needle'
_exptl_crystal_F_000 789
_exptl_crystal_recrystallization_method 'from aqueous solution at room temperature,by slow evaporation of water'
_exptl_crystal_size_max 0.35
_exptl_crystal_size_mid 0.15
_exptl_crystal_size_min 0.05
_refine_diff_density_max 0.734
_refine_diff_density_min -0.685
_refine_diff_density_rms 0.098
_refine_ls_extinction_method none
_refine_ls_goodness_of_fit_ref 1.071
_refine_ls_hydrogen_treatment mixed
_refine_ls_matrix_type full
_refine_ls_number_parameters 406
_refine_ls_number_reflns 5817
_refine_ls_number_restraints 168
_refine_ls_restrained_S_all 1.124
_refine_ls_R_factor_all 0.0706
_refine_ls_R_factor_gt 0.0558
_refine_ls_shift/su_max 0.006
_refine_ls_shift/su_mean 0
_refine_ls_structure_factor_coef Fsqd
_refine_ls_weighting_details 'calc w=1/[\s^2^(Fo^2^)+(0.0610P)^2^+1.6337P] where P=(Fo^2^+2Fc^2^)/3'
_refine_ls_weighting_scheme calc
_refine_ls_wR_factor_gt 0.1406
_refine_ls_wR_factor_ref 0.153
_reflns_number_gt 4621
_reflns_number_total 5817
_reflns_threshold_expression >2\s(I)
_cod_data_source_file c9dt01366k2.cif
_cod_data_source_block cuno2th1tha-e_296k
_cod_depositor_comments
;Adding full bibliography for 7700023--7700025.cif.

The following automatic conversions were performed:

data name '_iucr_refine_instruction_details' was replaced with
'_iucr_refine_instructions_details' as specified in the replacement
file 'data/replacement-values/replacement_tags.lst'.

Automatic conversion script
Id: cif_correct_tags 9268 2022-04-12 08:56:07Z antanas 
;
_cod_original_sg_symbol_Hall -P1
_cod_database_code 7700024

loop_
_symmetry_equiv_pos_as_xyz
'x, y, z'
'-x, -y, -z'

loop_
_atom_site_label
_atom_site_type_symbol
_atom_site_fract_x
_atom_site_fract_y
_atom_site_fract_z
_atom_site_U_iso_or_equiv
_atom_site_adp_type
_atom_site_occupancy
_atom_site_symmetry_multiplicity
_atom_site_calc_flag
_atom_site_refinement_flags
_atom_site_disorder_assembly
_atom_site_disorder_group
C1 C 0.4797(5) 0.3583(5) 0.2289(3) 0.0420(11) Uani 1 1 d . . .
H1A H 0.5458 0.3349 0.1788 0.05 Uiso 1 1 calc R . .
H1B H 0.5289 0.3898 0.2796 0.05 Uiso 1 1 calc R . .
C2 C 0.3650(5) 0.4647(4) 0.1941(3) 0.0422(11) Uani 1 1 d . . .
H2A H 0.3115 0.5016 0.247 0.051 Uiso 1 1 calc R . .
H2B H 0.4058 0.5335 0.1628 0.051 Uiso 1 1 calc R . .
C3 C 0.3376(6) 0.3767(5) 0.0365(3) 0.0443(11) Uani 1 1 d . . .
H3A H 0.4378 0.37 0.0422 0.053 Uiso 1 1 calc R . .
H3B H 0.3053 0.4431 -0.0117 0.053 Uiso 1 1 calc R . .
C4 C 0.3035(6) 0.2467(5) 0.0083(3) 0.0446(11) Uani 1 1 d . . .
H4A H 0.2083 0.2588 -0.0144 0.054 Uiso 1 1 calc R . .
H4B H 0.365 0.2127 -0.0418 0.054 Uiso 1 1 calc R . .
C5 C 0.4711(5) 0.1124(5) 0.1184(3) 0.0440(11) Uani 1 1 d . . .
H5A H 0.5253 0.17 0.0857 0.053 Uiso 1 1 calc R . .
H5B H 0.5045 0.0245 0.0985 0.053 Uiso 1 1 calc R . .
C6 C 0.4961(5) 0.1167(5) 0.2228(3) 0.0412(11) Uani 1 1 d . . .
H6A H 0.4641 0.0433 0.2544 0.049 Uiso 1 1 calc R . .
H6B H 0.5954 0.1084 0.2342 0.049 Uiso 1 1 calc R . .
C7 C 0.4089(5) 0.2293(4) 0.3658(3) 0.0363(10) Uani 1 1 d . . .
H7A H 0.3694 0.152 0.3821 0.044 Uiso 1 1 calc R . .
H7B H 0.344 0.3042 0.3864 0.044 Uiso 1 1 calc R . .
C8 C 0.5452(5) 0.2214(4) 0.4179(3) 0.0378(10) Uani 1 1 d . . .
C9 C 0.7791(5) 0.1632(5) 0.4826(3) 0.0445(11) Uani 1 1 d . . .
H9 H 0.8685 0.1266 0.5026 0.053 Uiso 1 1 calc R . .
C10 C 0.7174(5) 0.2879(4) 0.4957(3) 0.0358(10) Uani 1 1 d . . .
C11 C 0.7699(5) 0.3924(5) 0.5459(3) 0.0434(11) Uani 1 1 d . . .
C12 C 0.1375(5) 0.5105(5) 0.1145(3) 0.0433(11) Uani 1 1 d . . .
H12A H 0.157 0.5987 0.1082 0.052 Uiso 1 1 calc R . .
H12B H 0.0904 0.4923 0.0582 0.052 Uiso 1 1 calc R . .
C13 C 0.0482(5) 0.4972(4) 0.1976(3) 0.0391(10) Uani 1 1 d . . .
C14 C -0.1263(6) 0.5053(5) 0.3188(4) 0.0519(13) Uani 1 1 d . . .
H14 H -0.1998 0.5231 0.3608 0.062 Uiso 1 1 calc R . .
C15 C -0.0314(5) 0.3949(5) 0.3203(4) 0.0459(12) Uani 1 1 d . . .
H15 H -0.0323 0.3276 0.3649 0.055 Uiso 1 1 calc R . .
C16 C 0.2503(6) 0.0380(5) 0.0764(3) 0.0453(12) Uani 1 1 d . . .
H16A H 0.3182 -0.0365 0.0585 0.054 Uiso 1 1 calc R . .
H16B H 0.1819 0.0589 0.0266 0.054 Uiso 1 1 calc R . .
C17 C 0.1798(5) 0.0054(4) 0.1654(3) 0.0405(11) Uani 1 1 d . . .
C18 C 0.0522(7) -0.0728(6) 0.2941(4) 0.0611(16) Uani 1 1 d . . .
H18 H 0.0028 -0.1164 0.3371 0.073 Uiso 1 1 calc R . .
C19 C 0.0841(6) 0.0442(5) 0.3057(3) 0.0494(13) Uani 1 1 d . . .
H19 H 0.0606 0.0912 0.3591 0.059 Uiso 1 1 calc R . .
N1 N 0.4225(4) 0.2403(3) 0.2627(2) 0.0325(8) Uani 1 1 d . . .
N2 N 0.2696(4) 0.4160(3) 0.1278(3) 0.0351(8) Uani 1 1 d . . .
N3 N 0.3209(4) 0.1515(4) 0.0906(2) 0.0367(8) Uani 1 1 d . . .
N4 N 0.5845(4) 0.3209(3) 0.4580(2) 0.0341(8) Uani 1 1 d . . .
N5 N 0.0674(4) 0.3896(4) 0.2502(3) 0.0363(8) Uani 1 1 d . . .
N6 N 0.1558(4) 0.0903(4) 0.2309(3) 0.0360(8) Uani 1 1 d . . .
O1 O 0.6845(3) 0.4996(3) 0.5483(3) 0.0478(9) Uani 1 1 d . . .
O2 O 0.8868(4) 0.3706(4) 0.5809(3) 0.0642(11) Uani 1 1 d . . .
S1 S 0.66995(15) 0.08294(13) 0.42447(10) 0.0519(3) Uani 1 1 d . . .
S2 S -0.09281(14) 0.60829(12) 0.22905(10) 0.0478(3) Uani 1 1 d . . .
S3 S 0.1141(2) -0.13285(14) 0.18956(11) 0.0659(5) Uani 1 1 d . . .
Cu1 Cu 0.21467(5) 0.25729(5) 0.19589(3) 0.03080(17) Uani 1 1 d . . .
Cu2 Cu 0.5 0.5 0.5 0.0383(2) Uani 1 2 d S . .
O3A O 0.7935(10) 0.3719(8) 0.1203(6) 0.078(3) Uiso 0.5 1 d PD A 1
O4A O 0.9688(9) 0.2386(11) 0.0353(7) 0.074(3) Uiso 0.5 1 d PD A 1
O5A O 0.8192(11) 0.1361(10) 0.1337(8) 0.084(3) Uiso 0.5 1 d PD A 1
O6A O 0.7384(9) 0.2477(8) -0.0014(6) 0.051(2) Uiso 0.5 1 d PD A 1
Cl1A Cl 0.8284(4) 0.2547(4) 0.0790(4) 0.0441(13) Uiso 0.5 1 d PD A 1
O3B O 0.8768(17) 0.0910(11) 0.0825(12) 0.077(4) Uiso 0.3 1 d PD B 2
O4B O 0.8098(16) 0.2660(17) 0.1778(9) 0.080(4) Uiso 0.3 1 d PD B 2
O5B O 0.9695(10) 0.2840(13) 0.0576(8) 0.033(2) Uiso 0.3 1 d PD B 2
O6B O 0.729(2) 0.285(2) 0.0287(18) 0.099(11) Uiso 0.3 1 d PD B 2
Cl1B Cl 0.8498(7) 0.2284(8) 0.0854(5) 0.041(2) Uiso 0.3 1 d PD B 2
O3C O 0.8247(16) 0.1870(17) 0.1667(9) 0.035(3) Uiso 0.2 1 d PD C 3
O4C O 0.917(3) 0.338(2) 0.0809(16) 0.080(7) Uiso 0.2 1 d PD C 3
O5C O 0.924(3) 0.133(2) 0.0194(18) 0.112(10) Uiso 0.2 1 d PD C 3
O6C O 0.7103(19) 0.278(3) 0.0221(18) 0.040(6) Uiso 0.2 1 d PD C 3
Cl1C Cl 0.8394(11) 0.2332(12) 0.0678(7) 0.035(3) Uiso 0.2 1 d PD C 3
O7 O 0.5301(5) 0.6272(4) 0.3348(3) 0.0741(12) Uani 1 1 d D . .
O8 O 0.4303(6) 0.8491(5) 0.3436(4) 0.104(2) Uani 1 1 d D . .
O9 O 0.6666(6) 0.7878(6) 0.3310(6) 0.135(3) Uani 1 1 d D . .
O10 O 0.5300(8) 0.7696(6) 0.2067(4) 0.125(2) Uani 1 1 d D . .
Cl2 Cl 0.53745(14) 0.75826(13) 0.30458(10) 0.0522(3) Uani 1 1 d D . .
O11 O 0.1191(5) 0.1960(5) 0.5198(3) 0.0696(12) Uani 1 1 d D . .
H11V H 0.200(3) 0.206(7) 0.537(5) 0.104 Uiso 1 1 d D . .
H11W H 0.065(6) 0.252(6) 0.551(5) 0.104 Uiso 1 1 d D . .

loop_
_atom_site_aniso_label
_atom_site_aniso_U_11
_atom_site_aniso_U_22
_atom_site_aniso_U_33
_atom_site_aniso_U_23
_atom_site_aniso_U_13
_atom_site_aniso_U_12
C1 0.045(3) 0.041(3) 0.043(3) -0.003(2) 0.000(2) -0.018(2)
C2 0.046(3) 0.035(3) 0.048(3) -0.002(2) 0.002(2) -0.014(2)
C3 0.050(3) 0.045(3) 0.038(2) 0.003(2) 0.011(2) -0.011(2)
C4 0.052(3) 0.052(3) 0.031(2) -0.001(2) 0.007(2) -0.015(2)
C5 0.045(3) 0.043(3) 0.043(3) -0.010(2) 0.006(2) 0.000(2)
C6 0.041(3) 0.038(3) 0.043(3) -0.0052(19) -0.001(2) 0.000(2)
C7 0.038(2) 0.036(2) 0.036(2) -0.0052(18) -0.0021(19) -0.0073(19)
C8 0.039(3) 0.037(3) 0.037(2) -0.0039(18) -0.0004(19) -0.004(2)
C9 0.038(3) 0.043(3) 0.050(3) -0.004(2) -0.013(2) 0.004(2)
C10 0.033(2) 0.039(3) 0.034(2) -0.0025(18) -0.0019(18) -0.0031(19)
C11 0.041(3) 0.046(3) 0.045(3) -0.007(2) -0.008(2) -0.008(2)
C12 0.049(3) 0.039(3) 0.041(3) 0.006(2) 0.000(2) -0.006(2)
C13 0.042(3) 0.035(2) 0.040(2) 0.0006(19) -0.007(2) -0.007(2)
C14 0.045(3) 0.049(3) 0.061(3) -0.006(2) 0.011(2) -0.004(2)
C15 0.049(3) 0.043(3) 0.047(3) -0.002(2) 0.009(2) -0.008(2)
C16 0.056(3) 0.045(3) 0.040(3) -0.016(2) 0.011(2) -0.021(2)
C17 0.051(3) 0.033(2) 0.040(2) -0.0050(19) -0.002(2) -0.013(2)
C18 0.089(4) 0.058(4) 0.045(3) 0.005(2) 0.010(3) -0.039(3)
C19 0.067(4) 0.047(3) 0.038(3) 0.001(2) 0.010(2) -0.021(3)
N1 0.0340(19) 0.0274(18) 0.0366(19) -0.0050(14) 0.0006(15) -0.0055(15)
N2 0.038(2) 0.0304(19) 0.038(2) -0.0006(15) 0.0014(16) -0.0086(16)
N3 0.042(2) 0.037(2) 0.0323(19) -0.0048(15) 0.0039(16) -0.0105(17)
N4 0.034(2) 0.033(2) 0.0350(19) -0.0029(15) -0.0035(15) -0.0052(16)
N5 0.038(2) 0.035(2) 0.0353(19) 0.0007(15) 0.0005(16) -0.0058(16)
N6 0.042(2) 0.032(2) 0.0353(19) -0.0010(15) 0.0029(16) -0.0096(16)
O1 0.0368(18) 0.040(2) 0.066(2) -0.0171(16) -0.0088(16) -0.0013(15)
O2 0.043(2) 0.058(2) 0.090(3) -0.019(2) -0.027(2) -0.0005(18)
S1 0.0544(8) 0.0368(7) 0.0614(8) -0.0116(6) -0.0161(6) 0.0040(6)
S2 0.0433(7) 0.0368(7) 0.0602(8) -0.0011(5) -0.0013(6) 0.0020(5)
S3 0.1047(13) 0.0422(8) 0.0601(9) -0.0084(6) 0.0107(8) -0.0375(8)
Cu1 0.0337(3) 0.0283(3) 0.0313(3) -0.0022(2) 0.0030(2) -0.0075(2)
Cu2 0.0315(4) 0.0361(4) 0.0472(5) -0.0118(3) -0.0039(3) -0.0028(3)
O7 0.101(4) 0.049(2) 0.073(3) -0.001(2) 0.009(3) -0.017(2)
O8 0.095(4) 0.070(3) 0.128(4) 0.030(3) 0.061(3) 0.029(3)
O9 0.082(4) 0.089(4) 0.241(9) -0.049(5) -0.031(5) -0.022(3)
O10 0.192(7) 0.121(5) 0.060(3) 0.012(3) 0.028(4) -0.022(5)
Cl2 0.0507(7) 0.0449(7) 0.0590(8) 0.0013(6) 0.0058(6) -0.0035(6)
O11 0.057(3) 0.078(3) 0.071(3) -0.014(2) 0.006(2) -0.003(2)

loop_
_atom_type_symbol
_atom_type_description
_atom_type_scat_dispersion_real
_atom_type_scat_dispersion_imag
_atom_type_scat_source
C C 0.0033 0.0016 'International Tables Vol C Tables 4.2.6.8 and 6.1.1.4'
H H 0 0 'International Tables Vol C Tables 4.2.6.8 and 6.1.1.4'
N N 0.0061 0.0033 'International Tables Vol C Tables 4.2.6.8 and 6.1.1.4'
O O 0.0106 0.006 'International Tables Vol C Tables 4.2.6.8 and 6.1.1.4'
S S 0.1246 0.1234 'International Tables Vol C Tables 4.2.6.8 and 6.1.1.4'
Cu Cu 0.3201 1.2651 'International Tables Vol C Tables 4.2.6.8 and 6.1.1.4'
Cl Cl 0.1484 0.1585 'International Tables Vol C Tables 4.2.6.8 and 6.1.1.4'

loop_
_geom_angle_atom_site_label_1
_geom_angle_atom_site_label_2
_geom_angle_atom_site_label_3
_geom_angle
_geom_angle_site_symmetry_1
_geom_angle_site_symmetry_3
N1 C1 C2 111.1(4) . .
N1 C1 H1A 109.4 . .
C2 C1 H1A 109.4 . .
N1 C1 H1B 109.4 . .
C2 C1 H1B 109.4 . .
H1A C1 H1B 108 . .
N2 C2 C1 112.1(4) . .
N2 C2 H2A 109.2 . .
C1 C2 H2A 109.2 . .
N2 C2 H2B 109.2 . .
C1 C2 H2B 109.2 . .
H2A C2 H2B 107.9 . .
N2 C3 C4 110.7(4) . .
N2 C3 H3A 109.5 . .
C4 C3 H3A 109.5 . .
N2 C3 H3B 109.5 . .
C4 C3 H3B 109.5 . .
H3A C3 H3B 108.1 . .
N3 C4 C3 110.0(4) . .
N3 C4 H4A 109.7 . .
C3 C4 H4A 109.7 . .
N3 C4 H4B 109.7 . .
C3 C4 H4B 109.7 . .
H4A C4 H4B 108.2 . .
N3 C5 C6 113.7(4) . .
N3 C5 H5A 108.8 . .
C6 C5 H5A 108.8 . .
N3 C5 H5B 108.8 . .
C6 C5 H5B 108.8 . .
H5A C5 H5B 107.7 . .
N1 C6 C5 112.2(4) . .
N1 C6 H6A 109.2 . .
C5 C6 H6A 109.2 . .
N1 C6 H6B 109.2 . .
C5 C6 H6B 109.2 . .
H6A C6 H6B 107.9 . .
N1 C7 C8 113.9(4) . .
N1 C7 H7A 108.8 . .
C8 C7 H7A 108.8 . .
N1 C7 H7B 108.8 . .
C8 C7 H7B 108.8 . .
H7A C7 H7B 107.7 . .
N4 C8 C7 124.0(4) . .
N4 C8 S1 112.9(3) . .
C7 C8 S1 123.0(3) . .
C10 C9 S1 110.4(3) . .
C10 C9 H9 124.8 . .
S1 C9 H9 124.8 . .
C9 C10 N4 114.3(4) . .
C9 C10 C11 129.6(4) . .
N4 C10 C11 116.0(4) . .
O2 C11 O1 125.7(4) . .
O2 C11 C10 119.8(4) . .
O1 C11 C10 114.5(4) . .
C13 C12 N2 107.9(4) . .
C13 C12 H12A 110.1 . .
N2 C12 H12A 110.1 . .
C13 C12 H12B 110.1 . .
N2 C12 H12B 110.1 . .
H12A C12 H12B 108.4 . .
N5 C13 C12 120.6(4) . .
N5 C13 S2 113.8(4) . .
C12 C13 S2 125.4(3) . .
C15 C14 S2 110.5(4) . .
C15 C14 H14 124.8 . .
S2 C14 H14 124.8 . .
C14 C15 N5 114.5(5) . .
C14 C15 H15 122.7 . .
N5 C15 H15 122.7 . .
N3 C16 C17 109.2(4) . .
N3 C16 H16A 109.8 . .
C17 C16 H16A 109.8 . .
N3 C16 H16B 109.8 . .
C17 C16 H16B 109.8 . .
H16A C16 H16B 108.3 . .
N6 C17 C16 120.3(4) . .
N6 C17 S3 113.6(4) . .
C16 C17 S3 126.0(3) . .
C19 C18 S3 110.9(4) . .
C19 C18 H18 124.6 . .
S3 C18 H18 124.6 . .
C18 C19 N6 114.0(5) . .
C18 C19 H19 123 . .
N6 C19 H19 123 . .
C7 N1 C6 112.3(3) . .
C7 N1 C1 113.6(3) . .
C6 N1 C1 113.4(4) . .
C7 N1 Cu1 110.0(3) . .
C6 N1 Cu1 100.6(3) . .
C1 N1 Cu1 105.8(3) . .
C12 N2 C2 111.2(4) . .
C12 N2 C3 112.1(4) . .
C2 N2 C3 113.2(4) . .
C12 N2 Cu1 105.5(3) . .
C2 N2 Cu1 104.6(3) . .
C3 N2 Cu1 109.6(3) . .
C16 N3 C4 112.3(4) . .
C16 N3 C5 113.0(4) . .
C4 N3 C5 111.7(4) . .
C16 N3 Cu1 107.1(3) . .
C4 N3 Cu1 103.1(3) . .
C5 N3 Cu1 109.0(3) . .
C8 N4 C10 111.7(4) . .
C8 N4 Cu2 139.0(3) . .
C10 N4 Cu2 108.4(3) . .
C13 N5 C15 111.1(4) . .
C13 N5 Cu1 110.4(3) . .
C15 N5 Cu1 137.9(3) . .
C17 N6 C19 111.6(4) . .
C17 N6 Cu1 113.0(3) . .
C19 N6 Cu1 135.2(3) . .
C11 O1 Cu2 116.6(3) . .
C9 S1 C8 90.7(2) . .
C13 S2 C14 90.0(2) . .
C17 S3 C18 90.0(2) . .
N6 Cu1 N5 103.68(16) . .
N6 Cu1 N2 166.13(15) . .
N5 Cu1 N2 83.17(15) . .
N6 Cu1 N3 83.52(15) . .
N5 Cu1 N3 156.00(15) . .
N2 Cu1 N3 85.57(15) . .
N6 Cu1 N1 103.65(14) . .
N5 Cu1 N1 114.49(14) . .
N2 Cu1 N1 83.89(14) . .
N3 Cu1 N1 85.16(14) . .
O1 Cu2 O1 180 . 2_666
O1 Cu2 N4 83.54(14) . .
O1 Cu2 N4 96.46(14) 2_666 .
O1 Cu2 N4 96.46(14) . 2_666
O1 Cu2 N4 83.54(14) 2_666 2_666
N4 Cu2 N4 180.00(19) . 2_666
O3A Cl1A O5A 118.8(7) . .
O3A Cl1A O6A 110.8(6) . .
O5A Cl1A O6A 103.4(6) . .
O3A Cl1A O4A 112.2(7) . .
O5A Cl1A O4A 107.8(6) . .
O6A Cl1A O4A 102.2(6) . .
O3B Cl1B O4B 109.6(10) . .
O3B Cl1B O5B 111.6(10) . .
O4B Cl1B O5B 109.3(9) . .
O3B Cl1B O6B 111.7(12) . .
O4B Cl1B O6B 103.7(13) . .
O5B Cl1B O6B 110.5(12) . .
O5C Cl1C O6C 112.2(15) . .
O5C Cl1C O4C 108.9(14) . .
O6C Cl1C O4C 112.1(15) . .
O5C Cl1C O3C 108.8(14) . .
O6C Cl1C O3C 113.7(12) . .
O4C Cl1C O3C 100.5(11) . .
O10 Cl2 O9 107.4(5) . .
O10 Cl2 O8 109.8(4) . .
O9 Cl2 O8 108.8(4) . .
O10 Cl2 O7 109.5(3) . .
O9 Cl2 O7 109.2(4) . .
O8 Cl2 O7 112.1(3) . .
H11V O11 H11W 103(4) . .

loop_
_geom_bond_atom_site_label_1
_geom_bond_atom_site_label_2
_geom_bond_distance
_geom_bond_site_symmetry_2
C1 N1 1.497(5) .
C1 C2 1.502(7) .
C1 H1A 0.97 .
C1 H1B 0.97 .
C2 N2 1.494(6) .
C2 H2A 0.97 .
C2 H2B 0.97 .
C3 N2 1.499(6) .
C3 C4 1.519(7) .
C3 H3A 0.97 .
C3 H3B 0.97 .
C4 N3 1.500(6) .
C4 H4A 0.97 .
C4 H4B 0.97 .
C5 N3 1.500(6) .
C5 C6 1.517(7) .
C5 H5A 0.97 .
C5 H5B 0.97 .
C6 N1 1.494(6) .
C6 H6A 0.97 .
C6 H6B 0.97 .
C7 N1 1.481(6) .
C7 C8 1.515(6) .
C7 H7A 0.97 .
C7 H7B 0.97 .
C8 N4 1.319(6) .
C8 S1 1.717(5) .
C9 C10 1.353(6) .
C9 S1 1.701(5) .
C9 H9 0.93 .
C10 N4 1.386(6) .
C10 C11 1.490(6) .
C11 O2 1.227(6) .
C11 O1 1.273(6) .
C12 C13 1.485(7) .
C12 N2 1.487(6) .
C12 H12A 0.97 .
C12 H12B 0.97 .
C13 N5 1.312(6) .
C13 S2 1.706(5) .
C14 C15 1.344(7) .
C14 S2 1.706(6) .
C14 H14 0.93 .
C15 N5 1.382(6) .
C15 H15 0.93 .
C16 N3 1.488(6) .
C16 C17 1.497(7) .
C16 H16A 0.97 .
C16 H16B 0.97 .
C17 N6 1.307(6) .
C17 S3 1.697(5) .
C18 C19 1.325(7) .
C18 S3 1.710(6) .
C18 H18 0.93 .
C19 N6 1.388(6) .
C19 H19 0.93 .
N1 Cu1 2.219(4) .
N2 Cu1 2.034(4) .
N3 Cu1 2.066(4) .
N4 Cu2 2.017(4) .
N5 Cu1 1.986(4) .
N6 Cu1 1.969(4) .
O1 Cu2 1.927(3) .
Cu2 O1 1.927(3) 2_666
Cu2 N4 2.017(4) 2_666
O3A Cl1A 1.366(8) .
O4A Cl1A 1.485(9) .
O5A Cl1A 1.452(9) .
O6A Cl1A 1.461(8) .
O3B Cl1B 1.412(12) .
O4B Cl1B 1.427(12) .
O5B Cl1B 1.436(9) .
O6B Cl1B 1.455(13) .
O3C Cl1C 1.489(12) .
O4C Cl1C 1.454(13) .
O5C Cl1C 1.411(14) .
O6C Cl1C 1.417(13) .
O7 Cl2 1.429(4) .
O8 Cl2 1.411(4) .
O9 Cl2 1.402(5) .
O10 Cl2 1.401(5) .
O11 H11V 0.85(2) .
O11 H11W 0.85(2) .

loop_
_geom_hbond_atom_site_label_D
_geom_hbond_atom_site_label_H
_geom_hbond_atom_site_label_A
_geom_hbond_distance_DH
_geom_hbond_distance_HA
_geom_hbond_distance_DA
_geom_hbond_angle_DHA
_geom_hbond_site_symmetry_A
O11 H11V O9 0.85(2) 2.31(5) 3.023(8) 142(7) 2_666
O11 H11W O2 0.85(2) 2.01(3) 2.805(6) 156(7) 1_455
